data_4517665
loop_
_publ_author_name
'Shao, Zhichao'
'Zhao, Yujie'
'Xie, Qiong'
'Wang, Hongfei'
'Cui, Yang'
'Yang, Xiaoqian'
'Hou, Hongwei'

_publ_section_title
;
 Efficient Identification for Alcohol Homologues and Hyperthermy Based on
 Coordination Polymer Multiple Structural Transformations.
;
_journal_issue 21
_journal_name_full 'ACS applied materials &amp; interfaces'
_journal_page_first 24141
_journal_page_last 24148
_journal_paper_doi 10.1021/acsami.0c05208
_journal_volume 12
_journal_year 2020
_chemical_formula_moiety 'C16 H11 F3 N O2 Zn0.5'
_chemical_formula_sum 'C16 H11 F3 N O2 Zn0.5'
_chemical_formula_weight 338.94
_space_group_crystal_system monoclinic
_space_group_IT_number 15
_space_group_name_Hall '-C 2yc'
_space_group_name_H-M_alt 'C 1 2/c 1'
_atom_sites_solution_hydrogens geom
_audit_creation_date 2019-12-19
_audit_creation_method
;
Olex2 1.2-beta
(compiled 2018.05.29 svn.r3508 for OlexSys, GUI svn.r5506)
;
_cell_angle_alpha 90
_cell_angle_beta 102.9300(10)
_cell_angle_gamma 90
_cell_formula_units_Z 8
_cell_length_a 29.1423(11)
_cell_length_b 5.7957(2)
_cell_length_c 18.3519(6)
_cell_measurement_reflns_used 9972
_cell_measurement_temperature 293.15
_cell_measurement_theta_max 23.67
_cell_measurement_theta_min 2.87
_cell_volume 3021.04(18)
_computing_cell_refinement 'SAINT v8.37A (Bruker, 2015)'
_computing_data_reduction 'SAINT v8.37A (Bruker, 2015)'
_computing_molecular_graphics 'Olex2 (Dolomanov et al., 2009)'
_computing_publication_material 'Olex2 (Dolomanov et al., 2009)'
_computing_structure_refinement 'ShelXL (Sheldrick, 2015)'
_computing_structure_solution 'SHELXT 2014/5 (Sheldrick, 2014)'
_diffrn_ambient_temperature 293.15
_diffrn_measured_fraction_theta_full 0.999
_diffrn_measured_fraction_theta_max 0.998
_diffrn_measurement_device_type 'Bruker APEX-II CCD'
_diffrn_measurement_method '\f and \w scans'
_diffrn_radiation_type MoK\a
_diffrn_radiation_wavelength 0.71073
_diffrn_reflns_av_R_equivalents 0.0576
_diffrn_reflns_av_unetI/netI 0.0299
_diffrn_reflns_Laue_measured_fraction_full 0.999
_diffrn_reflns_Laue_measured_fraction_max 0.998
_diffrn_reflns_limit_h_max 37
_diffrn_reflns_limit_h_min -37
_diffrn_reflns_limit_k_max 7
_diffrn_reflns_limit_k_min -7
_diffrn_reflns_limit_l_max 23
_diffrn_reflns_limit_l_min -23
_diffrn_reflns_number 37857
_diffrn_reflns_point_group_measured_fraction_full 0.999
_diffrn_reflns_point_group_measured_fraction_max 0.998
_diffrn_reflns_theta_full 25.242
_diffrn_reflns_theta_max 27.544
_diffrn_reflns_theta_min 2.277
_diffrn_standards_number 0
_exptl_absorpt_coefficient_mu 0.890
_exptl_absorpt_correction_T_max 0.7456
_exptl_absorpt_correction_T_min 0.6990
_exptl_absorpt_correction_type multi-scan
_exptl_absorpt_process_details
;
SADABS-2016/2 (Bruker,2016/2) was used for absorption correction.
wR2(int) was 0.0834 before and 0.0552 after correction.
The Ratio of minimum to maximum transmission is 0.9375.
The \l/2 correction factor is Not present.
;
_exptl_crystal_colour colourless
_exptl_crystal_colour_primary colourless
_exptl_crystal_density_diffrn 1.490
_exptl_crystal_description block
_exptl_crystal_F_000 1376
_exptl_crystal_size_max 0.13
_exptl_crystal_size_mid 0.11
_exptl_crystal_size_min 0.1
_refine_diff_density_max 0.487
_refine_diff_density_min -0.409
_refine_diff_density_rms 0.064
_refine_ls_extinction_method none
_refine_ls_goodness_of_fit_ref 1.040
_refine_ls_hydrogen_treatment constr
_refine_ls_matrix_type full
_refine_ls_number_parameters 204
_refine_ls_number_reflns 3481
_refine_ls_number_restraints 0
_refine_ls_restrained_S_all 1.040
_refine_ls_R_factor_all 0.0766
_refine_ls_R_factor_gt 0.0512
_refine_ls_shift/su_max 0.000
_refine_ls_shift/su_mean 0.000
_refine_ls_structure_factor_coef Fsqd
_refine_ls_weighting_details 'w=1/[\s^2^(Fo^2^)+(0.0789P)^2^+3.7013P] where P=(Fo^2^+2Fc^2^)/3'
_refine_ls_weighting_scheme calc
_refine_ls_wR_factor_gt 0.1325
_refine_ls_wR_factor_ref 0.1475
_reflns_Friedel_coverage 0.000
_reflns_number_gt 2615
_reflns_number_total 3481
_reflns_threshold_expression 'I > 2\s(I)'
_cod_data_source_file am0c05208_si_002.cif
_cod_data_source_block 3
_cod_depositor_comments 'Adding full bibliography for 4517663--4517671.cif.'
_cod_original_formula_sum 'C16 H11 F3 N O2 Zn0.50'
_cod_database_code 4517665
_shelx_shelxl_version_number 2018/3
_shelx_space_group_comment
;
The symmetry employed for this shelxl refinement is uniquely defined
by the following loop, which should always be used as a source of
symmetry information in preference to the above space-group names.
They are only intended as comments.
;
_shelx_estimated_absorpt_t_max 0.916
_shelx_estimated_absorpt_t_min 0.893
_olex2_refinement_description
;
1. Fixed Uiso
 At 1.2 times of:
  All C(H) groups
2.a Aromatic/amide H refined with riding coordinates:
 C1(H1), C3(H3), C4(H4), C5(H5), C6(H6), C8(H8), C9(H9), C11(H11), C12(H12),
 C14(H14), C15(H15)
;
_olex2_submission_special_instructions 'No special instructions were received'

loop_
_space_group_symop_operation_xyz
'x, y, z'
'-x, y, -z+1/2'
'x+1/2, y+1/2, z'
'-x+1/2, y+1/2, -z+1/2'
'-x, -y, -z'
'x, -y, z-1/2'
'-x+1/2, -y+1/2, -z'
'x+1/2, -y+1/2, z-1/2'

loop_
_atom_site_label
_atom_site_type_symbol
_atom_site_fract_x
_atom_site_fract_y
_atom_site_fract_z
_atom_site_U_iso_or_equiv
_atom_site_adp_type
_atom_site_occupancy
_atom_site_site_symmetry_order
_atom_site_calc_flag
_atom_site_refinement_flags_posn
_atom_site_refinement_flags_adp
_atom_site_refinement_flags_occupancy
_atom_site_disorder_assembly
_atom_site_disorder_group
Zn1 Zn 0.500000 0.65466(8) 0.250000 0.04505(19) Uani 1 2 d S T P . .
F1 F 0.12841(15) -0.0416(10) 0.0308(4) 0.263(4) Uani 1 1 d . . . . .
F2 F 0.14590(17) -0.2854(11) 0.1103(3) 0.207(3) Uani 1 1 d . . . . .
F3 F 0.16975(15) -0.3263(13) 0.0162(4) 0.258(4) Uani 1 1 d . . . . .
O1 O 0.39812(13) 0.6892(7) 0.2456(3) 0.152(2) Uani 1 1 d . . . . .
O2 O 0.44734(8) 0.4506(4) 0.21490(14) 0.0673(6) Uani 1 1 d . . . . .
N1 N 0.50417(9) 0.8861(4) 0.33595(13) 0.0474(6) Uani 1 1 d . . . . .
C1 C 0.51531(11) 1.4167(6) 0.49923(17) 0.0534(7) Uani 1 1 d . . . . .
H1 H 0.542042 1.413338 0.537975 0.064 Uiso 1 1 calc R . . . .
C2 C 0.51111(10) 1.2371(5) 0.44238(15) 0.0478(7) Uani 1 1 d . . . . .
C3 C 0.47143(11) 1.2102(6) 0.38544(18) 0.0580(8) Uani 1 1 d . . . . .
H3 H 0.446211 1.311207 0.381662 0.070 Uiso 1 1 calc R . . . .
C4 C 0.46914(12) 1.0351(6) 0.33462(18) 0.0584(8) Uani 1 1 d . . . . .
H4 H 0.441831 1.019409 0.297390 0.070 Uiso 1 1 calc R . . . .
C5 C 0.54746(11) 1.0807(6) 0.44346(17) 0.0554(7) Uani 1 1 d . . . . .
H5 H 0.574955 1.091171 0.480539 0.066 Uiso 1 1 calc R . . . .
C6 C 0.54303(11) 0.9113(6) 0.39028(17) 0.0533(7) Uani 1 1 d . . . . .
H6 H 0.567970 0.809805 0.391994 0.064 Uiso 1 1 calc R . . . .
C7 C 0.40673(12) 0.5083(6) 0.2203(2) 0.0665(9) Uani 1 1 d . . . . .
C8 C 0.36853(12) 0.3412(6) 0.1906(2) 0.0680(9) Uani 1 1 d . . . . .
H8 H 0.376567 0.204845 0.169800 0.082 Uiso 1 1 calc R . . . .
C9 C 0.32493(14) 0.3730(7) 0.1918(3) 0.0824(12) Uani 1 1 d . . . . .
H9 H 0.318336 0.507753 0.214991 0.099 Uiso 1 1 calc R . . . .
C10 C 0.28449(13) 0.2257(8) 0.1615(3) 0.0823(12) Uani 1 1 d . . . . .
C11 C 0.28895(15) 0.0178(10) 0.1284(3) 0.1101(18) Uani 1 1 d . . . . .
H11 H 0.318786 -0.037988 0.127839 0.132 Uiso 1 1 calc R . . . .
C12 C 0.24928(17) -0.1117(11) 0.0955(4) 0.127(2) Uani 1 1 d . . . . .
H12 H 0.252694 -0.251473 0.072335 0.152 Uiso 1 1 calc R . . . .
C13 C 0.20536(14) -0.0317(11) 0.0974(3) 0.1027(16) Uani 1 1 d . . . . .
C14 C 0.20101(16) 0.1592(10) 0.1363(4) 0.116(2) Uani 1 1 d . . . . .
H14 H 0.171309 0.205574 0.141304 0.139 Uiso 1 1 calc R . . . .
C15 C 0.24016(16) 0.2888(10) 0.1694(3) 0.1089(18) Uani 1 1 d . . . . .
H15 H 0.236525 0.419190 0.197085 0.131 Uiso 1 1 calc R . . . .
C16 C 0.16296(18) -0.1671(16) 0.0605(5) 0.151(3) Uani 1 1 d . . . . .

loop_
_atom_site_aniso_label
_atom_site_aniso_U_11
_atom_site_aniso_U_22
_atom_site_aniso_U_33
_atom_site_aniso_U_23
_atom_site_aniso_U_13
_atom_site_aniso_U_12
Zn1 0.0424(3) 0.0396(3) 0.0547(3) 0.000 0.0141(2) 0.000
F1 0.088(3) 0.196(5) 0.436(10) -0.010(6) -0.086(4) -0.014(3)
F2 0.114(3) 0.249(6) 0.267(6) -0.062(5) 0.059(4) -0.102(4)
F3 0.103(3) 0.381(9) 0.296(7) -0.202(7) 0.059(4) -0.110(4)
O1 0.076(2) 0.105(3) 0.287(6) -0.098(3) 0.061(3) -0.0276(19)
O2 0.0485(13) 0.0678(15) 0.0842(16) -0.0022(13) 0.0121(11) -0.0128(11)
N1 0.0505(14) 0.0446(13) 0.0488(13) 0.0015(10) 0.0144(11) 0.0039(10)
C1 0.0547(18) 0.0573(17) 0.0496(15) -0.0050(14) 0.0145(14) -0.0025(13)
C2 0.0504(16) 0.0492(15) 0.0472(15) 0.0006(13) 0.0182(13) -0.0031(13)
C3 0.0520(18) 0.061(2) 0.0588(18) -0.0081(15) 0.0087(14) 0.0119(14)
C4 0.0573(18) 0.060(2) 0.0540(17) -0.0060(15) 0.0045(14) 0.0111(16)
C5 0.0461(16) 0.0634(19) 0.0550(17) -0.0033(15) 0.0078(13) 0.0031(14)
C6 0.0482(16) 0.0535(17) 0.0595(17) -0.0017(14) 0.0148(14) 0.0057(13)
C7 0.055(2) 0.057(2) 0.088(2) 0.0027(18) 0.0170(17) -0.0079(16)
C8 0.0524(19) 0.065(2) 0.088(2) -0.0023(18) 0.0188(17) -0.0083(16)
C9 0.061(2) 0.073(3) 0.118(3) -0.011(2) 0.031(2) -0.0108(18)
C10 0.049(2) 0.081(3) 0.121(3) -0.008(3) 0.028(2) -0.0096(19)
C11 0.052(2) 0.122(4) 0.161(5) -0.037(4) 0.033(3) -0.019(2)
C12 0.061(3) 0.138(5) 0.182(6) -0.057(4) 0.028(3) -0.031(3)
C13 0.047(2) 0.119(4) 0.141(4) -0.014(4) 0.019(2) -0.019(2)
C14 0.049(2) 0.121(5) 0.182(6) 0.002(4) 0.035(3) -0.006(3)
C15 0.065(3) 0.101(4) 0.170(5) -0.012(4) 0.045(3) -0.005(3)
C16 0.043(3) 0.219(9) 0.191(7) -0.058(7) 0.026(4) -0.037(4)

loop_
_atom_type_symbol
_atom_type_description
_atom_type_scat_dispersion_real
_atom_type_scat_dispersion_imag
_atom_type_scat_source
C C 0.0033 0.0016 'International Tables Vol C Tables 4.2.6.8 and 6.1.1.4'
H H 0.0000 0.0000 'International Tables Vol C Tables 4.2.6.8 and 6.1.1.4'
F F 0.0171 0.0103 'International Tables Vol C Tables 4.2.6.8 and 6.1.1.4'
N N 0.0061 0.0033 'International Tables Vol C Tables 4.2.6.8 and 6.1.1.4'
O O 0.0106 0.0060 'International Tables Vol C Tables 4.2.6.8 and 6.1.1.4'
Zn Zn 0.2839 1.4301 'International Tables Vol C Tables 4.2.6.8 and 6.1.1.4'

loop_
_geom_angle_atom_site_label_1
_geom_angle_atom_site_label_2
_geom_angle_atom_site_label_3
_geom_angle
_geom_angle_site_symmetry_1
_geom_angle_site_symmetry_3
_geom_angle_publ_flag
O2 Zn1 O2 104.44(16) 2_655 . ?
O2 Zn1 N1 124.24(10) . . ?
O2 Zn1 N1 124.24(10) 2_655 2_655 ?
O2 Zn1 N1 103.76(10) 2_655 . ?
O2 Zn1 N1 103.76(10) . 2_655 ?
N1 Zn1 N1 98.42(13) . 2_655 ?
C7 O2 Zn1 120.3(2) . . ?
C4 N1 Zn1 119.7(2) . . ?
C4 N1 C6 117.4(3) . . ?
C6 N1 Zn1 122.6(2) . . ?
C1 C1 C2 126.0(4) 5_686 . ?
C3 C2 C1 122.9(3) . . ?
C3 C2 C5 116.3(3) . . ?
C5 C2 C1 120.9(3) . . ?
C4 C3 C2 120.2(3) . . ?
N1 C4 C3 123.2(3) . . ?
C6 C5 C2 120.5(3) . . ?
N1 C6 C5 122.5(3) . . ?
O1 C7 O2 123.2(3) . . ?
O1 C7 C8 120.6(4) . . ?
O2 C7 C8 116.1(3) . . ?
C9 C8 C7 124.2(4) . . ?
C8 C9 C10 128.6(4) . . ?
C11 C10 C9 122.3(4) . . ?
C11 C10 C15 117.6(4) . . ?
C15 C10 C9 119.9(4) . . ?
C10 C11 C12 120.9(4) . . ?
C13 C12 C11 119.6(5) . . ?
C12 C13 C16 119.6(6) . . ?
C14 C13 C12 119.6(5) . . ?
C14 C13 C16 120.6(5) . . ?
C13 C14 C15 120.9(5) . . ?
C10 C15 C14 120.5(5) . . ?
F1 C16 F2 102.2(6) . . ?
F1 C16 F3 111.3(8) . . ?
F1 C16 C13 113.1(8) . . ?
F2 C16 C13 111.1(7) . . ?
F3 C16 F2 101.6(8) . . ?
F3 C16 C13 116.0(5) . . ?

loop_
_geom_bond_atom_site_label_1
_geom_bond_atom_site_label_2
_geom_bond_distance
_geom_bond_site_symmetry_2
_geom_bond_publ_flag
Zn1 O2 1.930(2) 2_655 ?
Zn1 O2 1.930(2) . ?
Zn1 N1 2.053(2) 2_655 ?
Zn1 N1 2.053(2) . ?
F1 C16 1.263(9) . ?
F2 C16 1.324(10) . ?
F3 C16 1.274(8) . ?
O1 C7 1.196(5) . ?
O2 C7 1.255(4) . ?
N1 C4 1.333(4) . ?
N1 C6 1.339(4) . ?
C1 C1 1.320(6) 5_686 ?
C1 C2 1.459(4) . ?
C2 C3 1.383(4) . ?
C2 C5 1.391(4) . ?
C3 C4 1.370(5) . ?
C5 C6 1.370(4) . ?
C7 C8 1.484(5) . ?
C8 C9 1.289(5) . ?
C9 C10 1.461(5) . ?
C10 C11 1.368(7) . ?
C10 C15 1.381(6) . ?
C11 C12 1.398(6) . ?
C12 C13 1.369(7) . ?
C13 C14 1.338(7) . ?
C13 C16 1.492(7) . ?
C14 C15 1.387(7) . ?
